data_7105229
loop_
_publ_author_name
'Liao, Teng-Biao'
'Ling, Yun'
'Chen, Zhen-Xia'
'Zhou, Ya-Ming'
'Weng, Lin-Hong'

_publ_section_title
;
 A rutile-type porous zinc(II)-phosphonocarboxylate framework: local
 proton transfer and size-selected catalysis.
;
_journal_issue 7
_journal_name_full 'Chemical communications (Cambridge, England)'
_journal_page_first 1100
_journal_page_last 1102
_journal_paper_doi 10.1039/b917987a
_journal_volume 46
_journal_year 2010
_chemical_formula_sum 'C16 H12 O16 P2 Zn3'
_chemical_formula_weight 718.31
_chemical_name_systematic
;
?
;
_space_group_IT_number 122
_symmetry_cell_setting tetragonal
_symmetry_space_group_name_Hall 'I -4 2bw'
_symmetry_space_group_name_H-M 'I -4 2 d'
_atom_sites_solution_hydrogens geom
_atom_sites_solution_primary direct
_atom_sites_solution_secondary difmap
_audit_creation_method SHELXL-97
_cell_angle_alpha 90.00
_cell_angle_beta 90.00
_cell_angle_gamma 90.00
_cell_formula_units_Z 8
_cell_length_a 18.310(6)
_cell_length_b 18.310(6)
_cell_length_c 23.222(11)
_cell_measurement_reflns_used 6221
_cell_measurement_temperature 293(2)
_cell_measurement_theta_max 25.25
_cell_measurement_theta_min 2.64
_cell_volume 7785(5)
_computing_cell_refinement 'Bruker SMART'
_computing_data_collection 'Bruker SMART'
_computing_data_reduction 'Bruker SAINT'
_computing_molecular_graphics 'Bruker SHELXTL'
_computing_publication_material 'Bruker SHELXTL'
_computing_structure_refinement 'SHELXL-97 (Sheldrick, 1997)'
_computing_structure_solution 'SHELXS-97 (Sheldrick, 1990)'
_diffrn_ambient_temperature 293(2)
_diffrn_measured_fraction_theta_full 0.994
_diffrn_measured_fraction_theta_max 0.994
_diffrn_measurement_device_type 'CCD area detector'
_diffrn_measurement_method 'phi and omega scans'
_diffrn_radiation_monochromator graphite
_diffrn_radiation_source 'fine-focus sealed tube'
_diffrn_radiation_type MoK\a
_diffrn_radiation_wavelength 0.71073
_diffrn_reflns_av_R_equivalents 0.0527
_diffrn_reflns_av_sigmaI/netI 0.0434
_diffrn_reflns_limit_h_max 21
_diffrn_reflns_limit_h_min -12
_diffrn_reflns_limit_k_max 21
_diffrn_reflns_limit_k_min -18
_diffrn_reflns_limit_l_max 26
_diffrn_reflns_limit_l_min -27
_diffrn_reflns_number 18703
_diffrn_reflns_theta_full 25.19
_diffrn_reflns_theta_max 25.19
_diffrn_reflns_theta_min 1.42
_exptl_absorpt_coefficient_mu 1.964
_exptl_absorpt_correction_T_max 0.7188
_exptl_absorpt_correction_T_min 0.6093
_exptl_absorpt_correction_type multi-scan
_exptl_absorpt_process_details SADABS
_exptl_crystal_colour colorless
_exptl_crystal_density_diffrn 1.226
_exptl_crystal_density_method 'not measured'
_exptl_crystal_description rod
_exptl_crystal_F_000 2848
_exptl_crystal_size_max 0.28
_exptl_crystal_size_mid 0.22
_exptl_crystal_size_min 0.18
_refine_diff_density_max 0.700
_refine_diff_density_min -0.503
_refine_diff_density_rms 0.140
_refine_ls_abs_structure_details 'Flack H D (1983), Acta Cryst. A39, 876-881'
_refine_ls_abs_structure_Flack 0.28(3)
_refine_ls_extinction_method none
_refine_ls_goodness_of_fit_ref 1.187
_refine_ls_hydrogen_treatment constr
_refine_ls_matrix_type full
_refine_ls_number_parameters 169
_refine_ls_number_reflns 3484
_refine_ls_number_restraints 12
_refine_ls_restrained_S_all 1.193
_refine_ls_R_factor_all 0.0458
_refine_ls_R_factor_gt 0.0402
_refine_ls_shift/su_max 0.001
_refine_ls_shift/su_mean 0.000
_refine_ls_structure_factor_coef Fsqd
_refine_ls_weighting_details 'calc w=1/[\s^2^(Fo^2^)+(0.0914P)^2^+0.0000P] where P=(Fo^2^+2Fc^2^)/3'
_refine_ls_weighting_scheme calc
_refine_ls_wR_factor_gt 0.1471
_refine_ls_wR_factor_ref 0.1489
_reflns_number_gt 3079
_reflns_number_total 3484
_reflns_threshold_expression >2sigma(I)
_cod_data_source_file b917987a.txt
_cod_data_source_block 1a
_cod_depositor_comments
;
The following automatic conversions were performed:
'_symmetry_cell_setting' value 'Tetragonal' changed to 'tetragonal'
according to '/home/saulius/struct/CIF-dictionaries/cif_core.dic'
dictionary named 'cif_core.dic' version 2.4.1 from 2010-06-29.

Automatic conversion script
Id: cif_fix_enum 1527 2010-12-29 10:47:43Z saulius 
;
_cod_original_sg_symbol_H-M I-42d
_cod_database_code 7105229

loop_
_symmetry_equiv_pos_as_xyz
'x, y, z'
'y, -x, -z'
'-x, -y, z'
'-y, x, -z'
'x, -y+1/2, -z+1/4'
'-y+1/2, -x, z+3/4'
'-x, y+1/2, -z+1/4'
'y+1/2, x, z+3/4'
'x+1/2, y+1/2, z+1/2'
'y+1/2, -x+1/2, -z+1/2'
'-x+1/2, -y+1/2, z+1/2'
'-y+1/2, x+1/2, -z+1/2'
'x+1/2, -y+1, -z+3/4'
'-y+1, -x+1/2, z+5/4'
'-x+1/2, y+1, -z+3/4'
'y+1, x+1/2, z+5/4'

loop_
_atom_site_label
_atom_site_type_symbol
_atom_site_fract_x
_atom_site_fract_y
_atom_site_fract_z
_atom_site_U_iso_or_equiv
_atom_site_adp_type
_atom_site_occupancy
_atom_site_symmetry_multiplicity
_atom_site_calc_flag
_atom_site_refinement_flags
_atom_site_disorder_assembly
_atom_site_disorder_group
Zn1 Zn 0.21949(4) 0.22488(4) 0.52767(3) 0.0231(2) Uani 1 1 d . . .
Zn2 Zn 0.36793(6) 0.2500 0.6250 0.0262(3) Uani 1 2 d S . .
C1 C 0.2273(4) 0.4539(3) 0.5991(3) 0.0295(14) Uani 1 1 d . . .
C2 C 0.2213(4) 0.4944(4) 0.6500(3) 0.0372(16) Uani 1 1 d . . .
H2 H 0.2220 0.4704 0.6852 0.045 Uiso 1 1 calc R . .
C3 C 0.2142(4) 0.5715(4) 0.6486(3) 0.0369(17) Uani 1 1 d . . .
C4 C 0.2133(4) 0.6072(3) 0.5967(3) 0.0312(15) Uani 1 1 d . . .
H4 H 0.2080 0.6576 0.5956 0.037 Uiso 1 1 calc R . .
C5 C 0.2202(4) 0.5680(3) 0.5461(3) 0.0306(15) Uani 1 1 d . . .
C6 C 0.2267(4) 0.4909(4) 0.5474(3) 0.0314(15) Uani 1 1 d . . .
H6 H 0.2306 0.4651 0.5130 0.038 Uiso 1 1 calc R . .
C7 C 0.2116(5) 0.6121(4) 0.7050(3) 0.044(2) Uani 1 1 d . . .
C8 C 0.2239(4) 0.6088(4) 0.4896(3) 0.0335(16) Uani 1 1 d . . .
O1 O 0.2057(3) 0.3269(3) 0.5490(2) 0.0385(12) Uani 1 1 d . . .
O2 O 0.3181(3) 0.3420(3) 0.6103(2) 0.0375(12) Uani 1 1 d . . .
O3 O 0.1948(3) 0.3336(3) 0.6568(2) 0.0347(11) Uani 1 1 d . . .
O4 O 0.2061(3) 0.6796(3) 0.7019(2) 0.0443(14) Uani 1 1 d . . .
O5 O 0.2190(5) 0.5784(3) 0.7503(2) 0.073(2) Uani 1 1 d . . .
O6 O 0.2117(4) 0.6752(3) 0.4910(2) 0.0454(14) Uani 1 1 d . . .
O7 O 0.2354(3) 0.5715(2) 0.44423(17) 0.0375(12) Uani 1 1 d . . .
O8 O 0.0451(10) 0.2500 0.6250 0.291(19) Uani 1 2 d SU . .
H8A H 0.0587 0.2576 0.5745 0.437 Uiso 1 1 d R . .
H8C H 0.0319 0.2912 0.6483 0.437 Uiso 1 1 d R . .
H8B H 0.0236 0.2051 0.6390 0.437 Uiso 1 1 d R . .
O8' O -0.011(2) 0.2500 0.6250 0.49(3) Uani 1 2 d SU . .
P1 P 0.23739(10) 0.35775(9) 0.60399(7) 0.0272(4) Uani 1 1 d . . .

loop_
_atom_site_aniso_label
_atom_site_aniso_U_11
_atom_site_aniso_U_22
_atom_site_aniso_U_33
_atom_site_aniso_U_23
_atom_site_aniso_U_13
_atom_site_aniso_U_12
Zn1 0.0243(4) 0.0293(4) 0.0156(3) 0.0004(3) -0.0007(3) -0.0006(3)
Zn2 0.0240(6) 0.0390(6) 0.0155(5) -0.0012(4) 0.000 0.000
C1 0.043(4) 0.021(3) 0.025(3) 0.005(3) 0.003(3) 0.004(3)
C2 0.058(5) 0.037(4) 0.017(3) 0.002(3) -0.004(3) 0.000(4)
C3 0.056(5) 0.031(4) 0.023(3) -0.006(3) 0.002(3) -0.004(3)
C4 0.046(4) 0.020(3) 0.028(3) 0.000(3) 0.001(3) 0.000(3)
C5 0.049(4) 0.025(3) 0.018(3) 0.003(2) -0.002(3) 0.001(3)
C6 0.048(4) 0.030(4) 0.016(3) -0.002(2) 0.001(3) 0.000(3)
C7 0.057(5) 0.046(5) 0.027(4) -0.014(3) 0.003(3) -0.001(4)
C8 0.046(4) 0.031(4) 0.024(3) 0.004(3) 0.003(3) -0.006(3)
O1 0.062(4) 0.023(2) 0.030(3) 0.002(2) -0.010(2) 0.003(2)
O2 0.047(3) 0.034(3) 0.032(3) 0.004(2) -0.002(2) 0.000(2)
O3 0.048(3) 0.031(3) 0.025(2) 0.011(2) 0.001(2) 0.002(2)
O4 0.070(4) 0.033(3) 0.030(3) -0.014(2) -0.006(2) 0.003(3)
O5 0.144(7) 0.057(4) 0.019(3) -0.003(2) 0.001(3) 0.001(4)
O6 0.082(4) 0.018(3) 0.037(3) 0.003(2) 0.004(3) -0.002(2)
O7 0.068(4) 0.026(3) 0.018(2) 0.0071(19) 0.009(2) 0.001(2)
O8 0.089(13) 0.65(6) 0.136(15) -0.18(2) 0.000 0.000
O8' 0.25(4) 0.89(9) 0.32(4) -0.12(5) 0.000 0.000
P1 0.0402(11) 0.0210(8) 0.0205(8) 0.0033(6) -0.0004(7) 0.0016(7)

loop_
_atom_type_symbol
_atom_type_description
_atom_type_scat_dispersion_real
_atom_type_scat_dispersion_imag
_atom_type_scat_source
C C 0.0033 0.0016 'International Tables Vol C Tables 4.2.6.8 and 6.1.1.4'
O O 0.0106 0.0060 'International Tables Vol C Tables 4.2.6.8 and 6.1.1.4'
P P 0.1023 0.0942 'International Tables Vol C Tables 4.2.6.8 and 6.1.1.4'
Zn Zn 0.2839 1.4301 'International Tables Vol C Tables 4.2.6.8 and 6.1.1.4'
H H 0.0000 0.0000 'International Tables Vol C Tables 4.2.6.8 and 6.1.1.4'

loop_
_geom_angle_atom_site_label_1
_geom_angle_atom_site_label_2
_geom_angle_atom_site_label_3
_geom_angle
_geom_angle_site_symmetry_1
_geom_angle_site_symmetry_3
_geom_angle_publ_flag
O3 Zn1 O4 122.3(2) 5_556 8_454 ?
O3 Zn1 O1 107.7(2) 5_556 . ?
O4 Zn1 O1 110.6(2) 8_454 . ?
O3 Zn1 O6 109.5(2) 5_556 4_656 ?
O4 Zn1 O6 98.4(2) 8_454 4_656 ?
O1 Zn1 O6 107.3(2) . 4_656 ?
O2 Zn2 O2 124.1(3) 5_556 . ?
O2 Zn2 O7 103.8(2) 5_556 14_554 ?
O2 Zn2 O7 106.8(2) . 14_554 ?
O2 Zn2 O7 106.8(2) 5_556 4_656 ?
O2 Zn2 O7 103.8(2) . 4_656 ?
O7 Zn2 O7 111.5(3) 14_554 4_656 ?
C6 C1 C2 118.3(6) . . ?
C6 C1 P1 123.0(5) . . ?
C2 C1 P1 118.8(5) . . ?
C1 C2 C3 121.1(6) . . ?
C4 C3 C2 119.7(6) . . ?
C4 C3 C7 121.9(6) . . ?
C2 C3 C7 118.3(6) . . ?
C3 C4 C5 120.0(6) . . ?
C4 C5 C6 120.4(6) . . ?
C4 C5 C8 119.1(6) . . ?
C6 C5 C8 120.4(5) . . ?
C1 C6 C5 120.6(6) . . ?
O5 C7 O4 124.0(7) . . ?
O5 C7 C3 119.6(7) . . ?
O4 C7 C3 116.3(7) . . ?
O6 C8 O7 125.4(6) . . ?
O6 C8 C5 117.0(6) . . ?
O7 C8 C5 117.4(6) . . ?
P1 O1 Zn1 121.6(3) . . ?
P1 O2 Zn2 129.8(3) . . ?
P1 O3 Zn1 133.1(3) . 5_556 ?
C7 O4 Zn1 108.0(5) . 16_454 ?
C8 O6 Zn1 157.6(6) . 2_566 ?
C8 O7 Zn2 113.3(4) . 2_566 ?
O1 P1 O2 112.6(3) . . ?
O1 P1 O3 112.1(3) . . ?
O2 P1 O3 111.6(3) . . ?
O1 P1 C1 106.1(3) . . ?
O2 P1 C1 107.3(3) . . ?
O3 P1 C1 106.6(3) . . ?

loop_
_geom_bond_atom_site_label_1
_geom_bond_atom_site_label_2
_geom_bond_distance
_geom_bond_site_symmetry_2
_geom_bond_publ_flag
Zn1 O3 1.915(5) 5_556 ?
Zn1 O4 1.935(5) 8_454 ?
Zn1 O1 1.948(5) . ?
Zn1 O6 1.991(5) 4_656 ?
Zn2 O2 1.947(5) 5_556 ?
Zn2 O2 1.947(5) . ?
Zn2 O7 1.971(4) 14_554 ?
Zn2 O7 1.971(4) 4_656 ?
C1 C6 1.380(9) . ?
C1 C2 1.399(9) . ?
C1 P1 1.774(6) . ?
C2 C3 1.416(10) . ?
C3 C4 1.370(9) . ?
C3 C7 1.509(9) . ?
C4 C5 1.383(9) . ?
C5 C6 1.417(9) . ?
C5 C8 1.511(8) . ?
C7 O5 1.226(9) . ?
C7 O4 1.243(10) . ?
C8 O6 1.237(8) . ?
C8 O7 1.273(8) . ?
O1 P1 1.512(5) . ?
O2 P1 1.512(5) . ?
O3 P1 1.519(5) . ?
O3 Zn1 1.915(5) 5_556 ?
O4 Zn1 1.935(5) 16_454 ?
O6 Zn1 1.991(5) 2_566 ?
O7 Zn2 1.971(4) 2_566 ?
O8 O8' 1.02(4) . ?
